data_4114286
loop_
_publ_author_name
'F. Albert Cotton'
'Naresh S. Dalal'
'Chun Y. Liu'
'Carlos A. Murillo'
'J. Micah North'
'Xiaoping Wang'

_publ_section_title
;
 Fully Localized Mixed-Valence Oxidation Products of Molecules Containing
 Two Linked Dimolybdenum Units: An Effective Structural Criterion
;
_journal_name_full 'Journal of the American Chemical Society'
_journal_page_first 12945
_journal_page_last 12952
_journal_paper_doi 10.1021/ja036920+
_journal_volume 125
_journal_year 2003
_chemical_formula_moiety '[Mo2(C15H15N2O2)3]Zn(OCH3)3(OH)(PF6)2,3.44(CH2Cl2)'
_chemical_formula_sum 'C96.44 H109.88 Cl6.88 F12 Mo4 N12 O16 P2 Zn'
_chemical_formula_weight 2675.88
_chemical_name_common '[Mo2(DAniF)3]2Zn(OCH3)3(OH)(PF6)2,3.44(CH2Cl2)'
_chemical_name_systematic
; 
 ? 
;
_space_group_IT_number 15
_symmetry_cell_setting monoclinic
_symmetry_space_group_name_Hall '-C 2yc'
_symmetry_space_group_name_H-M 'C 1 2/c 1'
_atom_sites_solution_hydrogens geom
_atom_sites_solution_primary direct
_atom_sites_solution_secondary difmap
_audit_creation_method SHELXL-97
_cell_angle_alpha 90.00
_cell_angle_beta 105.4970(10)
_cell_angle_gamma 90.00
_cell_formula_units_Z 8
_cell_length_a 34.4726(15)
_cell_length_b 15.2086(7)
_cell_length_c 44.285(2)
_cell_measurement_reflns_used 28842
_cell_measurement_temperature 213(2)
_cell_measurement_theta_max 22.507
_cell_measurement_theta_min 2.460
_cell_volume 22373.6(17)
_computing_cell_refinement SAINT
_computing_data_collection SMART
_computing_data_reduction SAINT
_computing_molecular_graphics XP
_computing_publication_material CIFTAB
_computing_structure_refinement 'SHELXL-97 (Sheldrick, 1997)'
_computing_structure_solution 'SHELXS-97 (Sheldrick, 1990)'
_diffrn_ambient_temperature 293(2)
_diffrn_measured_fraction_theta_full 0.997
_diffrn_measured_fraction_theta_max 0.997
_diffrn_measurement_device_type 'BRUKER SMART 1000'
_diffrn_measurement_method \w-scans
_diffrn_radiation_monochromator graphite
_diffrn_radiation_source 'normal-focus sealed tube'
_diffrn_radiation_type MoK\a
_diffrn_radiation_wavelength 0.71073
_diffrn_reflns_av_R_equivalents 0.0395
_diffrn_reflns_av_sigmaI/netI 0.0483
_diffrn_reflns_limit_h_max 35
_diffrn_reflns_limit_h_min -37
_diffrn_reflns_limit_k_max 16
_diffrn_reflns_limit_k_min -16
_diffrn_reflns_limit_l_max 46
_diffrn_reflns_limit_l_min -47
_diffrn_reflns_number 35971
_diffrn_reflns_theta_full 22.51
_diffrn_reflns_theta_max 22.51
_diffrn_reflns_theta_min 2.17
_diffrn_standards_number 'none (area detector data)'
_exptl_absorpt_coefficient_mu 0.926
_exptl_absorpt_correction_T_max 0.9460
_exptl_absorpt_correction_T_min 0.8525
_exptl_absorpt_correction_type multi-scan
_exptl_absorpt_process_details SADABS
_exptl_crystal_colour black
_exptl_crystal_density_diffrn 1.589
_exptl_crystal_description columnar
_exptl_crystal_F_000 10827
_exptl_crystal_size_max 0.385
_exptl_crystal_size_mid 0.160
_exptl_crystal_size_min 0.060
_refine_diff_density_max 1.008
_refine_diff_density_min -0.936
_refine_diff_density_rms 0.101
_refine_ls_extinction_method none
_refine_ls_goodness_of_fit_ref 1.094
_refine_ls_hydrogen_treatment mixed
_refine_ls_matrix_type full
_refine_ls_number_parameters 1372
_refine_ls_number_reflns 14603
_refine_ls_number_restraints 63
_refine_ls_restrained_S_all 1.094
_refine_ls_R_factor_all 0.0855
_refine_ls_R_factor_gt 0.0667
_refine_ls_shift/su_max 0.002
_refine_ls_shift/su_mean 0.000
_refine_ls_structure_factor_coef Fsqd
_refine_ls_weighting_details 'calc w=1/[\s^2^(Fo^2^)+(0.0150P)^2^+450.3782P] where P=(Fo^2^+2Fc^2^)/3'
_refine_ls_weighting_scheme calc
_refine_ls_wR_factor_gt 0.1316
_refine_ls_wR_factor_ref 0.1402
_reflns_number_gt 11685
_reflns_number_total 14603
_reflns_threshold_expression >2sigma(I)
_cod_data_source_file ja0369202Bsi20030626_032614_3.cif
_cod_data_source_block cmpd5
_cod_original_cell_volume 22373.4(17)
_cod_original_sg_symbol_H-M 'C 2/c'
_cod_database_code 4114286

loop_
_symmetry_equiv_pos_as_xyz
'x, y, z'
'-x, y, -z+1/2'
'x+1/2, y+1/2, z'
'-x+1/2, y+1/2, -z+1/2'
'-x, -y, -z'
'x, -y, z-1/2'
'-x+1/2, -y+1/2, -z'
'x+1/2, -y+1/2, z-1/2'

loop_
_atom_site_label
_atom_site_type_symbol
_atom_site_fract_x
_atom_site_fract_y
_atom_site_fract_z
_atom_site_U_iso_or_equiv
_atom_site_adp_type
_atom_site_occupancy
_atom_site_symmetry_multiplicity
_atom_site_calc_flag
_atom_site_refinement_flags
_atom_site_disorder_assembly
_atom_site_disorder_group
Mo1 Mo 0.16928(2) 0.93499(5) 0.055127(16) 0.02869(18) Uani 1 1 d . . .
Mo2 Mo 0.13965(2) 1.04755(4) 0.029937(16) 0.02811(18) Uani 1 1 d . . .
Mo3 Mo 0.20777(2) 1.23545(5) 0.171516(17) 0.02800(18) Uani 1 1 d . . .
Mo4 Mo 0.14709(2) 1.20839(5) 0.173092(16) 0.02814(18) Uani 1 1 d . . .
Zn1 Zn 0.16583(3) 1.09714(7) 0.10961(2) 0.0391(3) Uani 1 1 d . . .
N1 N 0.22698(18) 0.9835(4) 0.05427(15) 0.0266(15) Uani 1 1 d . . .
N2 N 0.19404(19) 1.0922(4) 0.02042(15) 0.0276(16) Uani 1 1 d . . .
N3 N 0.1640(2) 0.8633(4) 0.01388(15) 0.0306(16) Uani 1 1 d . . .
N4 N 0.12776(19) 0.9792(4) -0.01276(15) 0.0318(16) Uani 1 1 d . . .
N5 N 0.11290(19) 0.8788(4) 0.05608(15) 0.0319(17) Uani 1 1 d . . .
N6 N 0.08279(19) 1.0116(4) 0.03845(16) 0.0304(16) Uani 1 1 d . . .
N7 N 0.18900(19) 1.3448(4) 0.14058(15) 0.0295(16) Uani 1 1 d . . .
N8 N 0.12462(18) 1.3195(4) 0.14419(15) 0.0258(15) Uani 1 1 d . . .
N9 N 0.2168(2) 1.3272(4) 0.20797(16) 0.0332(17) Uani 1 1 d . . .
N10 N 0.1548(2) 1.2899(4) 0.21355(15) 0.0321(16) Uani 1 1 d . . .
N11 N 0.2299(2) 1.1307(4) 0.20329(16) 0.0324(17) Uani 1 1 d . . .
N12 N 0.1642(2) 1.0955(4) 0.20166(15) 0.0313(16) Uani 1 1 d . . .
O1 O 0.17628(17) 0.9759(4) 0.10085(12) 0.0368(14) Uani 1 1 d . . .
O5 O 0.37103(18) 0.8116(4) 0.11215(15) 0.0536(17) Uani 1 1 d . . .
O2 O 0.14831(18) 1.1372(3) 0.06610(13) 0.0387(15) Uani 1 1 d . . .
O6 O 0.19523(19) 1.3242(4) -0.07783(15) 0.0548(18) Uani 1 1 d . . .
O3 O 0.21275(16) 1.1591(4) 0.13440(13) 0.0380(14) Uani 1 1 d . . .
O7 O 0.2045(2) 0.5079(4) 0.02972(17) 0.0584(19) Uani 1 1 d . . .
O4 O 0.12929(16) 1.1244(3) 0.13499(12) 0.0339(14) Uani 1 1 d . . .
O8 O 0.0772(3) 1.1689(6) -0.12430(18) 0.092(3) Uani 1 1 d . . .
O9 O 0.10729(18) 0.5161(4) 0.07887(15) 0.0475(16) Uani 1 1 d . . .
O10 O -0.04209(18) 1.2465(4) 0.03843(17) 0.0553(19) Uani 1 1 d . . .
O11 O 0.3013(2) 1.5596(4) 0.10582(19) 0.069(2) Uani 1 1 d . . .
O12 O -0.0364(2) 1.4171(5) 0.12006(18) 0.071(2) Uani 1 1 d . . .
O13 O 0.3313(2) 1.5831(5) 0.2047(2) 0.079(2) Uani 1 1 d . . .
O14 O 0.0450(2) 1.3092(5) 0.28603(16) 0.069(2) Uani 1 1 d . . .
O15 O 0.3909(4) 1.0883(9) 0.2750(4) 0.151(6) Uani 1 1 d . . .
O16 O 0.0514(4) 0.8615(9) 0.2267(3) 0.137(4) Uani 1 1 d . . .
C2 C 0.1519(4) 1.2309(7) 0.0630(3) 0.088(4) Uani 1 1 d . . .
H2A H 0.1552 1.2583 0.0831 0.132 Uiso 1 1 calc R . .
H2B H 0.1280 1.2533 0.0486 0.132 Uiso 1 1 calc R . .
H2C H 0.1748 1.2438 0.0554 0.132 Uiso 1 1 calc R . .
C3 C 0.2513(3) 1.1292(6) 0.1320(2) 0.055(3) Uani 1 1 d . . .
H3A H 0.2479 1.0948 0.1133 0.083 Uiso 1 1 calc R . .
H3B H 0.2637 1.0939 0.1500 0.083 Uiso 1 1 calc R . .
H3C H 0.2681 1.1790 0.1312 0.083 Uiso 1 1 calc R . .
C4A C 0.0962(3) 1.0647(7) 0.1310(3) 0.069(3) Uani 1 1 d . . .
H4A H 0.0928 1.0329 0.1118 0.104 Uiso 1 1 calc R . .
H4B H 0.0721 1.0971 0.1304 0.104 Uiso 1 1 calc R . .
H4C H 0.1016 1.0241 0.1482 0.104 Uiso 1 1 calc R . .
C10 C 0.2276(3) 1.0521(5) 0.03579(19) 0.034(2) Uani 1 1 d . . .
H10A H 0.2522 1.0723 0.0336 0.041 Uiso 1 1 calc R . .
C11 C 0.2647(2) 0.9427(5) 0.06838(19) 0.0305(19) Uani 1 1 d . . .
C12 C 0.2918(3) 0.9234(6) 0.0517(2) 0.041(2) Uani 1 1 d . . .
H12A H 0.2860 0.9394 0.0307 0.049 Uiso 1 1 calc R . .
C13 C 0.3280(3) 0.8800(6) 0.0655(2) 0.045(2) Uani 1 1 d . . .
H13A H 0.3462 0.8677 0.0538 0.054 Uiso 1 1 calc R . .
C14 C 0.3363(2) 0.8560(6) 0.0961(2) 0.038(2) Uani 1 1 d . . .
C15 C 0.3093(3) 0.8756(6) 0.1136(2) 0.041(2) Uani 1 1 d . . .
H15A H 0.3154 0.8604 0.1347 0.049 Uiso 1 1 calc R . .
C16 C 0.2739(3) 0.9172(5) 0.09963(19) 0.036(2) Uani 1 1 d . . .
H16A H 0.2556 0.9286 0.1113 0.043 Uiso 1 1 calc R . .
C17 C 0.3948(3) 0.7739(8) 0.0934(3) 0.071(3) Uani 1 1 d . . .
H17A H 0.4181 0.7459 0.1068 0.106 Uiso 1 1 calc R . .
H17B H 0.4032 0.8194 0.0815 0.106 Uiso 1 1 calc R . .
H17C H 0.3791 0.7312 0.0794 0.106 Uiso 1 1 calc R . .
C21 C 0.1954(2) 1.1546(5) -0.00400(18) 0.031(2) Uani 1 1 d . . .
C22 C 0.1645(2) 1.2145(5) -0.01380(19) 0.034(2) Uani 1 1 d . . .
H22A H 0.1441 1.2166 -0.0036 0.041 Uiso 1 1 calc R . .
C23 C 0.1631(3) 1.2711(6) -0.0384(2) 0.043(2) Uani 1 1 d . . .
H23A H 0.1417 1.3101 -0.0449 0.052 Uiso 1 1 calc R . .
C24 C 0.1933(3) 1.2698(5) -0.0533(2) 0.036(2) Uani 1 1 d . . .
C25 C 0.2247(3) 1.2107(6) -0.0435(2) 0.042(2) Uani 1 1 d . . .
H25A H 0.2457 1.2106 -0.0531 0.051 Uiso 1 1 calc R . .
C26 C 0.2253(2) 1.1522(6) -0.0197(2) 0.037(2) Uani 1 1 d . . .
H26A H 0.2459 1.1109 -0.0141 0.045 Uiso 1 1 calc R . .
C27 C 0.1607(3) 1.3767(7) -0.0909(2) 0.062(3) Uani 1 1 d . . .
H27A H 0.1653 1.4116 -0.1076 0.093 Uiso 1 1 calc R . .
H27B H 0.1558 1.4146 -0.0750 0.093 Uiso 1 1 calc R . .
H27C H 0.1378 1.3393 -0.0988 0.093 Uiso 1 1 calc R . .
C30 C 0.1426(2) 0.8971(5) -0.0126(2) 0.032(2) Uani 1 1 d . . .
H30A H 0.1378 0.8648 -0.0311 0.038 Uiso 1 1 calc R . .
C31 C 0.1738(3) 0.7714(5) 0.01526(19) 0.034(2) Uani 1 1 d . . .
C32 C 0.2126(3) 0.7446(6) 0.0289(2) 0.042(2) Uani 1 1 d . . .
H32A H 0.2328 0.7864 0.0353 0.050 Uiso 1 1 calc R . .
C33 C 0.2220(3) 0.6557(6) 0.0334(2) 0.045(2) Uani 1 1 d . . .
H33A H 0.2484 0.6383 0.0426 0.054 Uiso 1 1 calc R . .
C34 C 0.1921(3) 0.5936(6) 0.0242(2) 0.038(2) Uani 1 1 d . . .
C35 C 0.1534(3) 0.6198(5) 0.0101(2) 0.038(2) Uani 1 1 d . . .
H35A H 0.1333 0.5779 0.0036 0.045 Uiso 1 1 calc R . .
C36 C 0.1440(3) 0.7089(5) 0.00552(19) 0.035(2) Uani 1 1 d . . .
H36A H 0.1177 0.7262 -0.0041 0.042 Uiso 1 1 calc R . .
C37 C 0.1737(3) 0.4428(6) 0.0279(3) 0.078(4) Uani 1 1 d . . .
H37A H 0.1858 0.3857 0.0320 0.117 Uiso 1 1 calc R . .
H37B H 0.1553 0.4437 0.0073 0.117 Uiso 1 1 calc R . .
H37C H 0.1593 0.4557 0.0432 0.117 Uiso 1 1 calc R . .
C41 C 0.1129(2) 1.0226(6) -0.04217(19) 0.035(2) Uani 1 1 d . . .
C42 C 0.0804(3) 1.0796(6) -0.0463(2) 0.042(2) Uani 1 1 d . . .
H42A H 0.0674 1.0851 -0.0305 0.051 Uiso 1 1 calc R . .
C43 C 0.0672(3) 1.1283(6) -0.0734(2) 0.052(3) Uani 1 1 d . . .
H43A H 0.0452 1.1656 -0.0759 0.063 Uiso 1 1 calc R . .
C44 C 0.0867(3) 1.1215(7) -0.0968(2) 0.057(3) Uani 1 1 d . . .
C45 C 0.1188(3) 1.0649(7) -0.0928(2) 0.057(3) Uani 1 1 d . . .
H45A H 0.1317 1.0596 -0.1086 0.069 Uiso 1 1 calc R . .
C46 C 0.1324(3) 1.0157(6) -0.0659(2) 0.049(3) Uani 1 1 d . . .
H46A H 0.1543 0.9784 -0.0636 0.059 Uiso 1 1 calc R . .
C47 C 0.0481(4) 1.2341(10) -0.1284(3) 0.104(5) Uani 1 1 d . . .
H47A H 0.0447 1.2614 -0.1485 0.156 Uiso 1 1 calc R . .
H47B H 0.0563 1.2775 -0.1122 0.156 Uiso 1 1 calc R . .
H47C H 0.0230 1.2085 -0.1274 0.156 Uiso 1 1 calc R . .
C50 C 0.0804(3) 0.9294(6) 0.0485(2) 0.041(2) Uani 1 1 d . . .
H50A H 0.0558 0.9076 0.0502 0.050 Uiso 1 1 calc R . .
C51 C 0.1085(2) 0.7860(5) 0.06200(19) 0.034(2) Uani 1 1 d . . .
C52 C 0.1415(3) 0.7429(6) 0.0813(2) 0.041(2) Uani 1 1 d . . .
H52A H 0.1646 0.7744 0.0909 0.049 Uiso 1 1 calc R . .
C53 C 0.1399(3) 0.6536(6) 0.0862(2) 0.042(2) Uani 1 1 d . . .
H53A H 0.1624 0.6254 0.0988 0.050 Uiso 1 1 calc R . .
C54 C 0.1056(2) 0.6049(6) 0.0730(2) 0.036(2) Uani 1 1 d . . .
C55 C 0.0722(3) 0.6478(6) 0.0539(2) 0.039(2) Uani 1 1 d . . .
H55A H 0.0488 0.6167 0.0448 0.047 Uiso 1 1 calc R . .
C56 C 0.0743(2) 0.7368(6) 0.0486(2) 0.038(2) Uani 1 1 d . . .
H56A H 0.0521 0.7648 0.0357 0.046 Uiso 1 1 calc R . .
C57 C 0.0734(3) 0.4648(6) 0.0629(2) 0.057(3) Uani 1 1 d . . .
H57A H 0.0779 0.4044 0.0692 0.085 Uiso 1 1 calc R . .
H57B H 0.0698 0.4694 0.0407 0.085 Uiso 1 1 calc R . .
H57C H 0.0497 0.4859 0.0681 0.085 Uiso 1 1 calc R . .
C61 C 0.0496(2) 1.0691(5) 0.0369(2) 0.033(2) Uani 1 1 d . . .
C62 C 0.0161(3) 1.0454(7) 0.0458(4) 0.106(6) Uani 1 1 d . . .
H62A H 0.0133 0.9877 0.0519 0.127 Uiso 1 1 calc R . .
C63 C -0.0141(3) 1.1066(7) 0.0459(4) 0.100(5) Uani 1 1 d . . .
H63A H -0.0364 1.0891 0.0525 0.121 Uiso 1 1 calc R . .
C64 C -0.0117(2) 1.1919(6) 0.0365(2) 0.039(2) Uani 1 1 d . . .
C65 C 0.0207(3) 1.2145(7) 0.0272(3) 0.063(3) Uani 1 1 d . . .
H65A H 0.0234 1.2719 0.0208 0.075 Uiso 1 1 calc R . .
C66 C 0.0504(3) 1.1529(6) 0.0268(3) 0.061(3) Uani 1 1 d . . .
H66A H 0.0720 1.1702 0.0193 0.073 Uiso 1 1 calc R . .
C67 C -0.0356(3) 1.3379(6) 0.0363(2) 0.050(3) Uani 1 1 d . . .
H67A H -0.0589 1.3694 0.0383 0.075 Uiso 1 1 calc R . .
H67B H -0.0309 1.3509 0.0164 0.075 Uiso 1 1 calc R . .
H67C H -0.0126 1.3553 0.0528 0.075 Uiso 1 1 calc R . .
C70 C 0.1510(3) 1.3670(5) 0.13413(18) 0.034(2) Uani 1 1 d . . .
H70A H 0.1423 1.4172 0.1222 0.040 Uiso 1 1 calc R . .
C71 C 0.2165(2) 1.4024(5) 0.13067(19) 0.033(2) Uani 1 1 d . . .
C72 C 0.2165(3) 1.4921(5) 0.13590(19) 0.036(2) Uani 1 1 d . . .
H72A H 0.1975 1.5160 0.1450 0.043 Uiso 1 1 calc R . .
C73 C 0.2441(3) 1.5468(6) 0.1280(2) 0.041(2) Uani 1 1 d . . .
H73A H 0.2439 1.6068 0.1320 0.050 Uiso 1 1 calc R . .
C74 C 0.2722(3) 1.5123(6) 0.1142(2) 0.047(3) Uani 1 1 d . . .
C75 C 0.2723(3) 1.4227(6) 0.1086(2) 0.054(3) Uani 1 1 d . . .
H75A H 0.2912 1.3991 0.0992 0.065 Uiso 1 1 calc R . .
C76 C 0.2445(3) 1.3677(6) 0.1167(2) 0.045(2) Uani 1 1 d . . .
H76A H 0.2448 1.3077 0.1127 0.054 Uiso 1 1 calc R . .
C77 C 0.3043(4) 1.6505(7) 0.1143(3) 0.084(4) Uani 1 1 d . . .
H77A H 0.3258 1.6771 0.1075 0.126 Uiso 1 1 calc R . .
H77B H 0.3096 1.6559 0.1366 0.126 Uiso 1 1 calc R . .
H77C H 0.2794 1.6796 0.1044 0.126 Uiso 1 1 calc R . .
C81 C 0.0842(2) 1.3478(5) 0.13720(19) 0.033(2) Uani 1 1 d . . .
C82 C 0.0531(3) 1.2884(6) 0.1254(2) 0.048(2) Uani 1 1 d . . .
H82A H 0.0591 1.2307 0.1213 0.058 Uiso 1 1 calc R . .
C83 C 0.0137(3) 1.3142(7) 0.1199(2) 0.057(3) Uani 1 1 d . . .
H83A H -0.0067 1.2739 0.1117 0.069 Uiso 1 1 calc R . .
C84 C 0.0036(3) 1.3980(8) 0.1262(2) 0.055(3) Uani 1 1 d . . .
C85 C 0.0336(3) 1.4591(7) 0.1374(2) 0.055(3) Uani 1 1 d . . .
H85A H 0.0272 1.5169 0.1409 0.066 Uiso 1 1 calc R . .
C86 C 0.0739(3) 1.4326(6) 0.1434(2) 0.051(3) Uani 1 1 d . . .
H86A H 0.0942 1.4729 0.1518 0.061 Uiso 1 1 calc R . .
C87 C -0.0481(3) 1.5037(8) 0.1253(3) 0.082(4) Uani 1 1 d . . .
H87A H -0.0770 1.5074 0.1196 0.123 Uiso 1 1 calc R . .
H87B H -0.0377 1.5442 0.1128 0.123 Uiso 1 1 calc R . .
H87C H -0.0377 1.5183 0.1471 0.123 Uiso 1 1 calc R . .
C90 C 0.1882(2) 1.3367(5) 0.22246(19) 0.032(2) Uani 1 1 d . . .
H90A H 0.1916 1.3763 0.2390 0.039 Uiso 1 1 calc R . .
C91 C 0.2478(2) 1.3911(5) 0.21074(19) 0.034(2) Uani 1 1 d . . .
C92 C 0.2413(3) 1.4798(6) 0.2147(2) 0.045(2) Uani 1 1 d . . .
H92A H 0.2173 1.4978 0.2187 0.054 Uiso 1 1 calc R . .
C93 C 0.2697(3) 1.5412(7) 0.2130(2) 0.056(3) Uani 1 1 d . . .
H93A H 0.2648 1.6004 0.2158 0.067 Uiso 1 1 calc R . .
C94 C 0.3050(3) 1.5170(7) 0.2071(2) 0.051(3) Uani 1 1 d . . .
C95 C 0.3129(3) 1.4292(7) 0.2035(2) 0.055(3) Uani 1 1 d . . .
H95A H 0.3370 1.4117 0.1997 0.066 Uiso 1 1 calc R . .
C96 C 0.2836(3) 1.3666(6) 0.2055(2) 0.046(2) Uani 1 1 d . . .
H96A H 0.2887 1.3072 0.2032 0.056 Uiso 1 1 calc R . .
C97 C 0.3660(4) 1.5594(9) 0.1955(3) 0.099(5) Uani 1 1 d . . .
H97A H 0.3815 1.6112 0.1943 0.149 Uiso 1 1 calc R . .
H97B H 0.3583 1.5314 0.1754 0.149 Uiso 1 1 calc R . .
H97C H 0.3820 1.5196 0.2106 0.149 Uiso 1 1 calc R . .
C101 C 0.1274(2) 1.2939(5) 0.23287(19) 0.034(2) Uani 1 1 d . . .
C102 C 0.0863(2) 1.2961(6) 0.2193(2) 0.041(2) Uani 1 1 d . . .
H10B H 0.0764 1.2950 0.1976 0.049 Uiso 1 1 calc R . .
C103 C 0.0596(3) 1.3001(6) 0.2380(2) 0.047(2) Uani 1 1 d . . .
H10C H 0.0320 1.3002 0.2287 0.057 Uiso 1 1 calc R . .
C104 C 0.0738(3) 1.3038(7) 0.2701(2) 0.055(3) Uani 1 1 d . . .
C105 C 0.1147(3) 1.2989(6) 0.2837(2) 0.048(2) Uani 1 1 d . . .
H10D H 0.1245 1.3004 0.3054 0.057 Uiso 1 1 calc R . .
C106 C 0.1412(3) 1.2919(6) 0.2653(2) 0.042(2) Uani 1 1 d . . .
H10E H 0.1686 1.2857 0.2747 0.051 Uiso 1 1 calc R . .
C107 C 0.0583(4) 1.3195(10) 0.3189(3) 0.101(5) Uani 1 1 d . . .
H10F H 0.0354 1.3232 0.3274 0.152 Uiso 1 1 calc R . .
H10G H 0.0739 1.3724 0.3238 0.152 Uiso 1 1 calc R . .
H10H H 0.0746 1.2699 0.3279 0.152 Uiso 1 1 calc R . .
C110 C 0.2030(3) 1.0792(6) 0.21116(19) 0.037(2) Uani 1 1 d . . .
H11A H 0.2119 1.0303 0.2237 0.044 Uiso 1 1 calc R . .
C111 C 0.2714(2) 1.1165(6) 0.2201(2) 0.038(2) Uani 1 1 d . . .
C112 C 0.2886(3) 1.1695(7) 0.2453(2) 0.053(3) Uani 1 1 d . . .
H11B H 0.2737 1.2148 0.2508 0.063 Uiso 1 1 calc R . .
C113 C 0.3280(3) 1.1555(8) 0.2625(3) 0.069(3) Uani 1 1 d . . .
H11C H 0.3393 1.1910 0.2797 0.083 Uiso 1 1 calc R . .
C114 C 0.3499(3) 1.0915(10) 0.2545(3) 0.079(4) Uani 1 1 d . . .
C115 C 0.3334(3) 1.0353(8) 0.2298(3) 0.070(4) Uani 1 1 d . . .
H11D H 0.3485 0.9896 0.2249 0.084 Uiso 1 1 calc R . .
C116 C 0.2936(3) 1.0484(7) 0.2124(2) 0.055(3) Uani 1 1 d . . .
H11E H 0.2820 1.0114 0.1957 0.066 Uiso 1 1 calc R . .
C117 C 0.4088(8) 1.0330(15) 0.2706(7) 0.210(13) Uani 1 1 d . . .
H11F H 0.4351 1.0353 0.2850 0.316 Uiso 1 1 calc R . .
H11G H 0.4112 1.0360 0.2496 0.316 Uiso 1 1 calc R . .
H11H H 0.3959 0.9789 0.2735 0.316 Uiso 1 1 calc R . .
C121 C 0.1364(3) 1.0328(6) 0.2090(2) 0.038(2) Uani 1 1 d . . .
C122 C 0.1418(3) 0.9433(6) 0.2075(2) 0.058(3) Uani 1 1 d . A .
H12B H 0.1645 0.9211 0.2027 0.069 Uiso 1 1 calc R . .
C123 C 0.1131(4) 0.8865(7) 0.2133(3) 0.073(4) Uani 1 1 d . . .
H12C H 0.1167 0.8261 0.2121 0.087 Uiso 1 1 calc R A .
C124 C 0.0795(3) 0.9178(8) 0.2207(3) 0.073(4) Uani 1 1 d . A .
C125 C 0.0752(4) 1.0060(8) 0.2229(3) 0.086(4) Uani 1 1 d . . .
H12D H 0.0530 1.0283 0.2286 0.103 Uiso 1 1 calc R A .
C126 C 0.1033(3) 1.0628(7) 0.2170(3) 0.068(3) Uani 1 1 d . A .
H12E H 0.0996 1.1231 0.2185 0.082 Uiso 1 1 calc R . .
C127 C 0.0163(14) 0.865(3) 0.2249(9) 0.119(18) Uiso 0.45(4) 1 d P A 1
C128 C 0.0484(9) 0.781(2) 0.2228(7) 0.111(14) Uiso 0.55(4) 1 d P A 2
P1 P -0.05129(8) 1.61171(19) 0.03632(7) 0.0549(7) Uani 1 1 d . . .
F1 F -0.0782(2) 1.5313(5) 0.0241(2) 0.123(3) Uani 1 1 d . . .
F2 F -0.0753(2) 1.6339(6) 0.06116(17) 0.110(3) Uani 1 1 d . . .
F3 F -0.0236(2) 1.6955(5) 0.0480(2) 0.109(3) Uani 1 1 d . . .
F4 F -0.08185(17) 1.6718(4) 0.01156(15) 0.0770(19) Uani 1 1 d . . .
F5 F -0.02104(19) 1.5514(5) 0.06086(16) 0.098(2) Uani 1 1 d . . .
F6 F -0.02569(18) 1.5945(4) 0.01220(14) 0.0772(19) Uani 1 1 d . . .
P2 P 0.22912(10) 0.8141(2) 0.17155(8) 0.0718(9) Uani 1 1 d . . .
F7A F 0.2735(3) 0.8534(11) 0.1743(2) 0.095(4) Uani 0.666(7) 1 d P B 1
F8A F 0.2482(5) 0.7330(10) 0.1827(3) 0.120(5) Uani 0.666(7) 1 d P B 1
F9A F 0.1880(3) 0.7864(9) 0.1734(3) 0.106(4) Uani 0.666(7) 1 d P B 1
F10A F 0.2128(4) 0.9146(7) 0.1621(2) 0.096(4) Uani 0.666(7) 1 d P B 1
F7B F 0.2699(7) 0.750(2) 0.1790(5) 0.095(4) Uani 0.334(7) 1 d P B 2
F8B F 0.2086(10) 0.7118(19) 0.1741(6) 0.120(5) Uani 0.334(7) 1 d P B 2
F9B F 0.1829(7) 0.8493(18) 0.1534(6) 0.106(4) Uani 0.334(7) 1 d P B 2
F10B F 0.2523(11) 0.8897(15) 0.1651(6) 0.096(4) Uani 0.334(7) 1 d P B 2
F11 F 0.2345(3) 0.8412(6) 0.20671(17) 0.126(3) Uani 1 1 d . B .
F12 F 0.22428(19) 0.7861(5) 0.13610(15) 0.089(2) Uani 1 1 d . B .
Cl1 Cl 0.0591(5) 0.8467(9) 0.1267(4) 0.120(5) Uiso 0.398(19) 1 d PD C 1
C1S C 0.0596(10) 0.7235(15) 0.1209(5) 0.086(11) Uiso 0.398(19) 1 d PD C 1
Cl2 Cl 0.0800(4) 0.6842(7) 0.1572(3) 0.105(5) Uiso 0.398(19) 1 d PD C 1
Cl3 Cl 0.0461(3) 0.8605(5) 0.1174(2) 0.096(3) Uiso 0.602(19) 1 d PD C 2
C2S C 0.0817(6) 0.7651(15) 0.1327(6) 0.106(9) Uiso 0.602(19) 1 d PD C 2
Cl4 Cl 0.0549(6) 0.6999(8) 0.1506(3) 0.193(6) Uiso 0.602(19) 1 d PD C 2
Cl5 Cl -0.0324(3) 1.0747(8) 0.1936(3) 0.196(5) Uiso 0.694(15) 1 d PD D 1
C3S C -0.0214(8) 1.0008(14) 0.1630(5) 0.140(10) Uiso 0.694(15) 1 d PD D 1
Cl6 Cl -0.0150(3) 1.0630(7) 0.1347(3) 0.172(4) Uiso 0.694(15) 1 d PD D 1
Cl7 Cl -0.0189(5) 1.0760(11) 0.1127(5) 0.135(8) Uiso 0.306(15) 1 d PD D 2
C4S C 0.0023(11) 1.121(4) 0.1534(7) 0.13(2) Uiso 0.306(15) 1 d PD D 2
Cl8 Cl -0.0319(8) 1.1069(19) 0.1725(7) 0.208(12) Uiso 0.306(15) 1 d PD D 2
Cl9 Cl 0.4155(3) 1.3309(8) 0.1982(3) 0.131(5) Uiso 0.461(11) 1 d PD E 1
C5S C 0.3709(11) 1.292(2) 0.1663(7) 0.161(19) Uiso 0.461(11) 1 d PD E 1
Cl10 Cl 0.3578(4) 1.2004(9) 0.1805(3) 0.135(5) Uiso 0.461(11) 1 d PD E 1
Cl11 Cl 0.3474(7) 1.2588(16) 0.1586(5) 0.103(10) Uiso 0.183(12) 1 d PD F 2
C6S C 0.372(3) 1.207(8) 0.1980(12) 0.15(5) Uiso 0.183(12) 1 d PD F 2
Cl12 Cl 0.4103(15) 1.152(4) 0.1922(14) 0.31(3) Uiso 0.183(12) 1 d PD F 2
Cl15 Cl 0.3862(5) 1.1057(11) 0.1738(4) 0.157(8) Uiso 0.339(12) 1 d PD G 3
C8S C 0.3744(18) 1.227(2) 0.1731(9) 0.13(2) Uiso 0.339(12) 1 d PD G 3
Cl16 Cl 0.4010(6) 1.2629(14) 0.2080(5) 0.179(9) Uiso 0.339(12) 1 d PD G 3
Cl17 Cl 0.4810(3) 1.0682(7) 0.2183(2) 0.273(7) Uiso 0.915(17) 1 d P . .
C9S C 0.4813(10) 0.999(3) 0.2474(10) 0.133(14) Uiso 0.457(8) 1 d P . .

loop_
_atom_site_aniso_label
_atom_site_aniso_U_11
_atom_site_aniso_U_22
_atom_site_aniso_U_33
_atom_site_aniso_U_23
_atom_site_aniso_U_13
_atom_site_aniso_U_12
Mo1 0.0298(4) 0.0254(4) 0.0316(4) -0.0001(3) 0.0095(3) 0.0003(3)
Mo2 0.0304(4) 0.0244(4) 0.0311(4) -0.0004(3) 0.0110(3) 0.0003(3)
Mo3 0.0267(4) 0.0279(4) 0.0323(4) -0.0012(3) 0.0129(3) 0.0003(3)
Mo4 0.0267(4) 0.0300(4) 0.0300(4) -0.0011(3) 0.0117(3) -0.0002(3)
Zn1 0.0458(6) 0.0396(6) 0.0354(6) -0.0063(5) 0.0167(5) -0.0020(5)
N1 0.022(4) 0.026(4) 0.031(4) 0.003(3) 0.005(3) -0.004(3)
N2 0.025(4) 0.028(4) 0.032(4) -0.004(3) 0.011(3) -0.006(3)
N3 0.035(4) 0.022(4) 0.034(4) -0.005(3) 0.009(3) -0.001(3)
N4 0.031(4) 0.035(4) 0.026(4) 0.000(3) 0.003(3) -0.001(3)
N5 0.029(4) 0.035(4) 0.034(4) 0.009(3) 0.012(3) -0.005(3)
N6 0.026(4) 0.021(4) 0.047(4) 0.003(3) 0.015(3) 0.000(3)
N7 0.028(4) 0.021(4) 0.039(4) -0.004(3) 0.009(3) -0.005(3)
N8 0.026(4) 0.018(3) 0.034(4) 0.000(3) 0.010(3) -0.001(3)
N9 0.030(4) 0.034(4) 0.037(4) -0.008(3) 0.011(3) -0.002(3)
N10 0.032(4) 0.034(4) 0.032(4) -0.003(3) 0.011(3) 0.003(3)
N11 0.031(4) 0.026(4) 0.041(4) 0.003(3) 0.009(3) 0.003(3)
N12 0.032(4) 0.028(4) 0.034(4) 0.004(3) 0.010(3) -0.002(3)
O1 0.045(4) 0.033(3) 0.035(3) -0.005(3) 0.015(3) -0.001(3)
O5 0.038(4) 0.061(4) 0.059(4) 0.008(4) 0.008(3) 0.010(3)
O2 0.058(4) 0.026(3) 0.035(3) -0.006(3) 0.019(3) -0.001(3)
O6 0.047(4) 0.065(5) 0.052(4) 0.025(4) 0.013(3) -0.002(4)
O3 0.037(4) 0.035(3) 0.048(4) -0.004(3) 0.021(3) 0.005(3)
O7 0.053(4) 0.032(4) 0.092(6) 0.003(4) 0.022(4) 0.011(3)
O4 0.037(3) 0.034(3) 0.032(3) -0.005(3) 0.012(3) -0.010(3)
O8 0.105(7) 0.107(7) 0.061(5) 0.042(5) 0.016(5) 0.028(6)
O9 0.049(4) 0.029(4) 0.060(4) 0.014(3) 0.005(3) -0.006(3)
O10 0.035(4) 0.033(4) 0.103(6) 0.005(4) 0.028(4) 0.011(3)
O11 0.072(5) 0.043(4) 0.110(6) -0.013(4) 0.056(5) -0.023(4)
O12 0.042(4) 0.081(6) 0.098(6) 0.031(5) 0.031(4) 0.023(4)
O13 0.070(5) 0.061(5) 0.107(7) -0.007(5) 0.026(5) -0.031(4)
O14 0.062(5) 0.108(6) 0.048(4) -0.019(4) 0.033(4) -0.003(4)
O15 0.089(9) 0.133(12) 0.242(16) 0.093(12) 0.065(9) 0.050(8)
O16 0.114(10) 0.106(9) 0.199(12) 0.049(8) 0.052(8) -0.049(7)
C2 0.164(13) 0.039(7) 0.053(7) -0.005(5) 0.016(8) 0.010(8)
C3 0.065(7) 0.044(6) 0.062(7) -0.008(5) 0.025(6) -0.002(5)
C4A 0.067(8) 0.073(8) 0.072(8) -0.027(6) 0.026(6) -0.023(6)
C10 0.030(5) 0.033(5) 0.038(5) -0.007(4) 0.008(4) -0.007(4)
C11 0.027(5) 0.024(4) 0.040(5) 0.002(4) 0.010(4) -0.004(4)
C12 0.043(6) 0.050(6) 0.030(5) 0.003(4) 0.008(4) -0.001(5)
C13 0.035(5) 0.055(6) 0.050(6) -0.006(5) 0.019(5) 0.005(5)
C14 0.031(5) 0.036(5) 0.043(6) 0.001(4) 0.003(4) -0.001(4)
C15 0.048(6) 0.040(5) 0.037(5) 0.007(4) 0.014(5) 0.009(5)
C16 0.040(5) 0.030(5) 0.040(5) 0.007(4) 0.016(4) 0.004(4)
C17 0.038(6) 0.088(9) 0.082(8) 0.007(7) 0.009(6) 0.028(6)
C21 0.033(5) 0.027(5) 0.032(5) -0.003(4) 0.007(4) -0.012(4)
C22 0.032(5) 0.030(5) 0.044(5) 0.007(4) 0.018(4) 0.009(4)
C23 0.036(5) 0.045(6) 0.050(6) 0.007(5) 0.015(5) -0.001(4)
C24 0.038(5) 0.032(5) 0.039(5) 0.001(4) 0.011(4) -0.008(4)
C25 0.043(6) 0.050(6) 0.042(6) 0.008(5) 0.024(5) 0.003(5)
C26 0.033(5) 0.037(5) 0.046(6) -0.001(4) 0.017(4) 0.006(4)
C27 0.061(7) 0.061(7) 0.062(7) 0.030(6) 0.011(6) -0.006(6)
C30 0.031(5) 0.020(5) 0.043(6) 0.000(4) 0.010(4) -0.002(4)
C31 0.036(5) 0.031(5) 0.034(5) -0.008(4) 0.006(4) 0.002(4)
C32 0.034(5) 0.031(5) 0.058(6) -0.013(4) 0.008(5) -0.001(4)
C33 0.030(5) 0.036(6) 0.065(7) -0.005(5) 0.005(5) 0.011(4)
C34 0.035(5) 0.033(5) 0.047(6) -0.002(4) 0.012(4) 0.004(4)
C35 0.045(6) 0.029(5) 0.042(5) -0.006(4) 0.017(5) -0.008(4)
C36 0.032(5) 0.032(5) 0.038(5) -0.001(4) 0.005(4) 0.006(4)
C37 0.080(9) 0.029(6) 0.130(11) 0.011(6) 0.035(8) 0.002(6)
C41 0.027(5) 0.043(5) 0.029(5) -0.008(4) -0.002(4) -0.005(4)
C42 0.039(6) 0.050(6) 0.035(5) 0.000(5) 0.006(4) -0.006(5)
C43 0.048(6) 0.052(6) 0.052(7) 0.003(5) 0.004(5) 0.006(5)
C44 0.058(7) 0.064(7) 0.044(6) 0.011(5) 0.003(5) -0.004(6)
C45 0.066(7) 0.069(7) 0.040(6) 0.005(5) 0.019(5) 0.005(6)
C46 0.055(6) 0.053(6) 0.040(6) 0.002(5) 0.015(5) 0.005(5)
C47 0.097(11) 0.119(12) 0.083(10) 0.056(9) 0.001(8) 0.021(10)
C50 0.027(5) 0.045(6) 0.057(6) 0.007(5) 0.018(4) 0.004(4)
C51 0.029(5) 0.034(5) 0.040(5) 0.009(4) 0.012(4) 0.004(4)
C52 0.029(5) 0.034(5) 0.059(6) 0.007(5) 0.011(5) -0.001(4)
C53 0.030(5) 0.038(6) 0.053(6) 0.019(5) 0.003(4) 0.004(4)
C54 0.030(5) 0.038(5) 0.038(5) 0.017(4) 0.004(4) 0.001(4)
C55 0.029(5) 0.035(5) 0.051(6) 0.009(4) 0.008(4) -0.006(4)
C56 0.024(5) 0.040(6) 0.046(6) 0.014(4) 0.002(4) 0.000(4)
C57 0.061(7) 0.033(6) 0.067(7) 0.010(5) 0.000(6) -0.007(5)
C61 0.026(5) 0.031(5) 0.046(5) 0.002(4) 0.018(4) 0.003(4)
C62 0.054(8) 0.031(6) 0.246(19) 0.020(9) 0.065(10) 0.007(6)
C63 0.051(7) 0.037(7) 0.225(17) 0.018(9) 0.058(9) 0.004(6)
C64 0.029(5) 0.031(5) 0.059(6) 0.008(4) 0.015(4) 0.005(4)
C65 0.062(7) 0.036(6) 0.098(9) 0.021(6) 0.037(7) 0.012(5)
C66 0.050(7) 0.047(7) 0.097(9) 0.022(6) 0.039(6) 0.007(5)
C67 0.043(6) 0.046(6) 0.064(7) 0.003(5) 0.018(5) 0.011(5)
C70 0.045(6) 0.030(5) 0.027(5) -0.006(4) 0.010(4) -0.002(4)
C71 0.035(5) 0.033(5) 0.031(5) 0.005(4) 0.009(4) 0.002(4)
C72 0.040(5) 0.033(5) 0.038(5) -0.006(4) 0.016(4) 0.001(4)
C73 0.045(6) 0.029(5) 0.050(6) -0.003(4) 0.013(5) 0.002(4)
C74 0.045(6) 0.042(6) 0.063(7) -0.007(5) 0.029(5) -0.016(5)
C75 0.060(7) 0.042(6) 0.074(7) -0.018(5) 0.041(6) -0.008(5)
C76 0.056(6) 0.028(5) 0.064(7) -0.008(5) 0.038(5) -0.009(5)
C77 0.086(9) 0.049(7) 0.132(12) -0.008(7) 0.056(9) -0.032(7)
C81 0.035(5) 0.035(5) 0.031(5) 0.005(4) 0.013(4) 0.001(4)
C82 0.031(6) 0.047(6) 0.065(7) 0.001(5) 0.011(5) -0.001(5)
C83 0.034(6) 0.063(7) 0.076(8) 0.004(6) 0.015(5) 0.001(5)
C84 0.046(7) 0.069(8) 0.055(7) 0.023(6) 0.023(5) 0.007(6)
C85 0.055(7) 0.047(6) 0.071(7) 0.010(5) 0.029(6) 0.024(6)
C86 0.045(6) 0.046(6) 0.064(7) 0.009(5) 0.020(5) 0.005(5)
C87 0.053(7) 0.098(10) 0.104(10) 0.027(8) 0.036(7) 0.037(7)
C90 0.032(5) 0.027(5) 0.036(5) -0.007(4) 0.007(4) 0.000(4)
C91 0.035(5) 0.034(5) 0.034(5) -0.011(4) 0.008(4) -0.005(4)
C92 0.052(6) 0.042(6) 0.040(6) -0.012(4) 0.012(5) -0.005(5)
C93 0.079(8) 0.040(6) 0.055(7) -0.015(5) 0.027(6) -0.012(6)
C94 0.058(7) 0.049(7) 0.044(6) -0.004(5) 0.010(5) -0.019(6)
C95 0.037(6) 0.060(7) 0.067(7) 0.003(6) 0.011(5) -0.005(5)
C96 0.040(6) 0.038(6) 0.062(7) -0.002(5) 0.014(5) -0.009(5)
C97 0.065(9) 0.092(10) 0.144(13) -0.002(9) 0.034(9) -0.036(8)
C101 0.036(5) 0.036(5) 0.036(5) -0.001(4) 0.016(4) 0.003(4)
C102 0.031(5) 0.061(6) 0.029(5) 0.000(4) 0.003(4) 0.005(5)
C103 0.036(5) 0.058(6) 0.051(6) -0.005(5) 0.018(5) 0.009(5)
C104 0.058(7) 0.069(7) 0.045(6) -0.011(5) 0.027(6) -0.001(6)
C105 0.051(6) 0.064(7) 0.032(5) -0.008(5) 0.016(5) -0.008(5)
C106 0.034(5) 0.057(6) 0.035(5) 0.002(5) 0.009(4) 0.005(5)
C107 0.088(10) 0.171(15) 0.059(8) -0.030(9) 0.045(7) -0.021(10)
C110 0.040(6) 0.041(5) 0.034(5) 0.004(4) 0.016(4) 0.000(5)
C111 0.025(5) 0.041(6) 0.051(6) 0.016(5) 0.014(4) -0.002(4)
C112 0.045(6) 0.058(7) 0.048(6) 0.011(5) 0.001(5) -0.007(5)
C113 0.051(7) 0.075(8) 0.070(8) 0.029(7) -0.003(6) -0.009(7)
C114 0.026(7) 0.086(10) 0.112(11) 0.043(9) -0.005(7) -0.005(7)
C115 0.044(7) 0.055(7) 0.121(11) 0.046(8) 0.041(7) 0.027(6)
C116 0.044(6) 0.060(7) 0.069(7) 0.012(6) 0.028(5) 0.010(5)
C117 0.22(3) 0.14(2) 0.28(3) 0.09(2) 0.08(3) 0.01(2)
C121 0.037(5) 0.036(5) 0.042(5) 0.008(4) 0.013(4) -0.001(4)
C122 0.060(7) 0.042(6) 0.080(8) 0.009(6) 0.035(6) -0.003(5)
C123 0.094(9) 0.032(6) 0.103(10) 0.014(6) 0.045(8) -0.006(6)
C124 0.057(8) 0.070(9) 0.101(10) 0.017(7) 0.035(7) -0.025(7)
C125 0.060(8) 0.059(8) 0.155(13) 0.015(8) 0.058(8) 0.001(6)
C126 0.057(7) 0.047(6) 0.117(10) 0.006(7) 0.051(7) -0.008(6)
P1 0.0416(16) 0.0569(18) 0.0672(19) 0.0144(15) 0.0161(14) 0.0145(14)
F1 0.067(5) 0.069(5) 0.208(9) 0.022(5) -0.006(5) -0.022(4)
F2 0.090(5) 0.165(8) 0.089(5) 0.041(5) 0.049(4) 0.069(5)
F3 0.075(5) 0.092(6) 0.152(7) -0.051(5) 0.014(5) 0.004(4)
F4 0.058(4) 0.079(4) 0.095(5) 0.036(4) 0.023(3) 0.024(3)
F5 0.072(5) 0.134(6) 0.094(5) 0.052(5) 0.034(4) 0.055(5)
F6 0.066(4) 0.096(5) 0.074(4) 0.001(4) 0.025(3) 0.019(4)
P2 0.075(2) 0.080(2) 0.066(2) 0.0175(18) 0.0293(17) 0.0148(19)
F7A 0.073(7) 0.156(11) 0.053(6) -0.005(7) 0.012(5) -0.007(8)
F8A 0.147(13) 0.122(10) 0.116(10) 0.011(8) 0.077(11) 0.039(12)
F9A 0.092(7) 0.126(11) 0.126(10) 0.006(7) 0.072(8) -0.017(8)
F10A 0.135(10) 0.058(6) 0.088(7) 0.029(5) 0.018(7) 0.015(7)
F7B 0.073(7) 0.156(11) 0.053(6) -0.005(7) 0.012(5) -0.007(8)
F8B 0.147(13) 0.122(10) 0.116(10) 0.011(8) 0.077(11) 0.039(12)
F9B 0.092(7) 0.126(11) 0.126(10) 0.006(7) 0.072(8) -0.017(8)
F10B 0.135(10) 0.058(6) 0.088(7) 0.029(5) 0.018(7) 0.015(7)
F11 0.183(9) 0.146(8) 0.070(5) 0.012(5) 0.073(6) 0.012(7)
F12 0.076(5) 0.128(6) 0.060(4) -0.018(4) 0.013(3) -0.009(4)

loop_
_atom_type_symbol
_atom_type_description
_atom_type_scat_dispersion_real
_atom_type_scat_dispersion_imag
_atom_type_scat_source
C C 0.0033 0.0016 'International Tables Vol C Tables 4.2.6.8 and 6.1.1.4'
H H 0.0000 0.0000 'International Tables Vol C Tables 4.2.6.8 and 6.1.1.4'
N N 0.0061 0.0033 'International Tables Vol C Tables 4.2.6.8 and 6.1.1.4'
O O 0.0106 0.0060 'International Tables Vol C Tables 4.2.6.8 and 6.1.1.4'
F F 0.0171 0.0103 'International Tables Vol C Tables 4.2.6.8 and 6.1.1.4'
P P 0.1023 0.0942 'International Tables Vol C Tables 4.2.6.8 and 6.1.1.4'
Cl Cl 0.1484 0.1585 'International Tables Vol C Tables 4.2.6.8 and 6.1.1.4'
Zn Zn 0.2839 1.4301 'International Tables Vol C Tables 4.2.6.8 and 6.1.1.4'
Mo Mo -1.6832 0.6857 'International Tables Vol C Tables 4.2.6.8 and 6.1.1.4'

loop_
_geom_angle_atom_site_label_1
_geom_angle_atom_site_label_2
_geom_angle_atom_site_label_3
_geom_angle
_geom_angle_site_symmetry_1
_geom_angle_site_symmetry_3
O1 Mo1 N3 166.1(2) . .
O1 Mo1 N1 92.8(2) . .
N3 Mo1 N1 91.6(2) . .
O1 Mo1 N5 88.3(2) . .
N3 Mo1 N5 86.7(3) . .
N1 Mo1 N5 176.6(2) . .
O1 Mo1 Mo2 100.59(16) . .
N3 Mo1 Mo2 92.50(18) . .
N1 Mo1 Mo2 91.81(17) . .
N5 Mo1 Mo2 91.17(18) . .
O2 Mo2 N4 168.2(2) . .
O2 Mo2 N2 89.5(2) . .
N4 Mo2 N2 87.2(2) . .
O2 Mo2 Mo1 99.98(16) . .
N4 Mo2 Mo1 91.41(18) . .
N2 Mo2 Mo1 92.03(18) . .
O2 Mo2 N6 88.9(2) . .
N4 Mo2 N6 93.7(3) . .
N2 Mo2 N6 175.8(2) . .
Mo1 Mo2 N6 92.03(17) . .
O3 Mo3 N9 165.0(2) . .
O3 Mo3 N11 90.8(2) . .
N9 Mo3 N11 92.1(3) . .
O3 Mo3 N7 90.1(2) . .
N9 Mo3 N7 86.2(3) . .
N11 Mo3 N7 176.5(3) . .
O3 Mo3 Mo4 101.97(16) . .
N9 Mo3 Mo4 92.74(18) . .
N11 Mo3 Mo4 90.89(18) . .
N7 Mo3 Mo4 92.25(17) . .
O4 Mo4 N12 87.8(2) . .
O4 Mo4 N10 169.5(2) . .
N12 Mo4 N10 91.0(3) . .
O4 Mo4 N8 91.1(2) . .
N12 Mo4 N8 175.1(2) . .
N10 Mo4 N8 89.3(2) . .
O4 Mo4 Mo3 99.81(15) . .
N12 Mo4 Mo3 93.19(18) . .
N10 Mo4 Mo3 90.65(18) . .
N8 Mo4 Mo3 91.67(17) . .
O1 Zn1 O3 113.8(2) . .
O1 Zn1 O4 120.2(2) . .
O3 Zn1 O4 98.1(2) . .
O1 Zn1 O2 97.1(2) . .
O3 Zn1 O2 113.4(2) . .
O4 Zn1 O2 115.2(2) . .
C10 N1 C11 116.6(6) . .
C10 N1 Mo1 116.8(5) . .
C11 N1 Mo1 126.0(5) . .
C10 N2 C21 119.1(7) . .
C10 N2 Mo2 116.3(5) . .
C21 N2 Mo2 124.1(5) . .
C30 N3 C31 119.3(7) . .
C30 N3 Mo1 118.2(5) . .
C31 N3 Mo1 120.4(5) . .
C30 N4 C41 118.4(7) . .
C30 N4 Mo2 118.1(5) . .
C41 N4 Mo2 122.0(5) . .
C50 N5 C51 119.1(7) . .
C50 N5 Mo1 118.4(5) . .
C51 N5 Mo1 122.3(5) . .
C50 N6 C61 117.9(7) . .
C50 N6 Mo2 115.8(5) . .
C61 N6 Mo2 126.1(5) . .
C70 N7 C71 118.5(7) . .
C70 N7 Mo3 117.0(5) . .
C71 N7 Mo3 123.7(5) . .
C70 N8 C81 119.1(7) . .
C70 N8 Mo4 117.4(5) . .
C81 N8 Mo4 123.4(5) . .
C90 N9 C91 121.6(7) . .
C90 N9 Mo3 118.2(5) . .
C91 N9 Mo3 118.3(5) . .
C90 N10 C101 117.3(7) . .
C90 N10 Mo4 117.8(5) . .
C101 N10 Mo4 124.7(5) . .
C110 N11 C111 116.2(7) . .
C110 N11 Mo3 117.5(6) . .
C111 N11 Mo3 125.9(5) . .
C110 N12 C121 118.9(7) . .
C110 N12 Mo4 116.2(5) . .
C121 N12 Mo4 124.7(5) . .
Zn1 O1 Mo1 120.2(3) . .
C14 O5 C17 116.6(7) . .
C2 O2 Zn1 112.9(6) . .
C2 O2 Mo2 125.4(6) . .
Zn1 O2 Mo2 120.1(3) . .
C24 O6 C27 116.5(7) . .
C3 O3 Zn1 117.0(5) . .
C3 O3 Mo3 120.9(5) . .
Zn1 O3 Mo3 119.4(3) . .
C34 O7 C37 117.0(7) . .
C4A O4 Zn1 114.3(5) . .
C4A O4 Mo4 122.9(5) . .
Zn1 O4 Mo4 120.3(3) . .
C44 O8 C47 118.8(10) . .
C54 O9 C57 117.2(7) . .
C64 O10 C67 117.3(7) . .
C74 O11 C77 116.5(8) . .
C84 O12 C87 118.9(9) . .
C94 O13 C97 117.6(9) . .
C104 O14 C107 117.3(8) . .
C117 O15 C114 115(3) . .
C127 O16 C128 89(2) . .
C127 O16 C124 136(3) . .
C128 O16 C124 129(2) . .
N2 C10 N1 121.5(7) . .
C12 C11 C16 118.1(8) . .
C12 C11 N1 122.0(7) . .
C16 C11 N1 119.8(7) . .
C11 C12 C13 121.5(8) . .
C14 C13 C12 119.0(8) . .
C13 C14 C15 120.4(8) . .
C13 C14 O5 124.0(8) . .
C15 C14 O5 115.6(8) . .
C16 C15 C14 119.7(8) . .
C15 C16 C11 121.2(8) . .
C22 C21 C26 118.3(8) . .
C22 C21 N2 119.3(7) . .
C26 C21 N2 122.2(7) . .
C23 C22 C21 121.3(8) . .
C24 C23 C22 120.0(8) . .
C23 C24 O6 124.8(8) . .
C23 C24 C25 119.1(8) . .
O6 C24 C25 116.1(7) . .
C26 C25 C24 120.8(8) . .
C25 C26 C21 120.3(8) . .
N3 C30 N4 119.3(8) . .
C32 C31 C36 119.2(8) . .
C32 C31 N3 119.8(7) . .
C36 C31 N3 120.7(7) . .
C31 C32 C33 120.9(8) . .
C34 C33 C32 119.7(8) . .
C35 C34 O7 125.1(8) . .
C35 C34 C33 119.7(8) . .
O7 C34 C33 115.2(8) . .
C34 C35 C36 120.6(8) . .
C31 C36 C35 119.9(8) . .
C42 C41 C46 118.8(8) . .
C42 C41 N4 119.2(7) . .
C46 C41 N4 121.7(8) . .
C43 C42 C41 121.1(9) . .
C42 C43 C44 119.9(9) . .
C45 C44 O8 115.8(10) . .
C45 C44 C43 119.0(9) . .
O8 C44 C43 125.1(10) . .
C44 C45 C46 121.8(9) . .
C45 C46 C41 119.4(9) . .
N5 C50 N6 120.2(7) . .
C56 C51 C52 118.0(8) . .
C56 C51 N5 124.5(7) . .
C52 C51 N5 117.4(7) . .
C53 C52 C51 120.0(8) . .
C52 C53 C54 121.7(8) . .
O9 C54 C53 117.3(7) . .
O9 C54 C55 124.1(8) . .
C53 C54 C55 118.6(8) . .
C56 C55 C54 119.3(8) . .
C55 C56 C51 122.3(8) . .
C66 C61 C62 116.0(9) . .
C66 C61 N6 120.3(7) . .
C62 C61 N6 123.6(8) . .
C61 C62 C63 120.9(10) . .
C64 C63 C62 121.5(10) . .
C65 C64 O10 125.8(8) . .
C65 C64 C63 117.5(9) . .
O10 C64 C63 116.7(8) . .
C64 C65 C66 120.6(9) . .
C61 C66 C65 123.4(9) . .
N7 C70 N8 121.4(8) . .
C72 C71 C76 118.7(8) . .
C72 C71 N7 121.3(7) . .
C76 C71 N7 119.9(7) . .
C73 C72 C71 121.5(8) . .
C74 C73 C72 119.8(8) . .
O11 C74 C73 125.0(8) . .
O11 C74 C75 115.5(8) . .
C73 C74 C75 119.5(8) . .
C74 C75 C76 120.6(8) . .
C71 C76 C75 119.9(8) . .
C86 C81 C82 117.8(8) . .
C86 C81 N8 122.0(8) . .
C82 C81 N8 120.1(8) . .
C83 C82 C81 120.5(9) . .
C84 C83 C82 121.5(10) . .
O12 C84 C83 117.0(10) . .
O12 C84 C85 123.3(10) . .
C83 C84 C85 119.7(9) . .
C84 C85 C86 118.9(9) . .
C81 C86 C85 121.6(10) . .
N9 C90 N10 120.0(7) . .
C96 C91 C92 118.2(8) . .
C96 C91 N9 119.3(8) . .
C92 C91 N9 122.0(8) . .
C93 C92 C91 120.8(9) . .
C94 C93 C92 121.0(9) . .
C93 C94 O13 117.3(9) . .
C93 C94 C95 119.9(9) . .
O13 C94 C95 122.8(10) . .
C94 C95 C96 118.7(9) . .
C91 C96 C95 121.4(9) . .
C102 C101 C106 118.6(8) . .
C102 C101 N10 120.3(7) . .
C106 C101 N10 121.1(8) . .
C101 C102 C103 120.4(8) . .
C104 C103 C102 120.4(9) . .
O14 C104 C103 115.3(9) . .
O14 C104 C105 125.3(9) . .
C103 C104 C105 119.3(8) . .
C104 C105 C106 120.5(9) . .
C105 C106 C101 120.6(8) . .
N12 C110 N11 121.8(8) . .
C112 C111 C116 119.4(9) . .
C112 C111 N11 119.1(8) . .
C116 C111 N11 121.5(9) . .
C111 C112 C113 120.3(11) . .
C114 C113 C112 120.5(12) . .
C113 C114 C115 121.0(11) . .
C113 C114 O15 112.5(14) . .
C115 C114 O15 126.5(14) . .
C114 C115 C116 118.9(11) . .
C111 C116 C115 119.9(11) . .
C126 C121 C122 118.5(9) . .
C126 C121 N12 119.3(8) . .
C122 C121 N12 122.2(8) . .
C121 C122 C123 119.7(10) . .
C124 C123 C122 121.2(10) . .
C125 C124 O16 120.6(13) . .
C125 C124 C123 118.4(10) . .
O16 C124 C123 121.0(13) . .
C124 C125 C126 120.9(11) . .
C121 C126 C125 121.4(10) . .
F1 P1 F6 91.3(5) . .
F1 P1 F2 92.1(5) . .
F6 P1 F2 176.6(5) . .
F1 P1 F5 90.3(4) . .
F6 P1 F5 89.1(4) . .
F2 P1 F5 91.0(4) . .
F1 P1 F4 89.3(4) . .
F6 P1 F4 90.9(4) . .
F2 P1 F4 89.0(4) . .
F5 P1 F4 179.6(6) . .
F1 P1 F3 178.4(5) . .
F6 P1 F3 87.6(4) . .
F2 P1 F3 89.0(5) . .
F5 P1 F3 90.8(4) . .
F4 P1 F3 89.6(4) . .
F8A P2 F10B 121.3(14) . .
F8A P2 F9A 95.3(9) . .
F10B P2 F9A 143.1(14) . .
F8A P2 F11 87.9(7) . .
F10B P2 F11 93.4(11) . .
F9A P2 F11 83.2(6) . .
F8A P2 F12 91.6(6) . .
F10B P2 F12 86.5(10) . .
F9A P2 F12 97.3(6) . .
F11 P2 F12 179.2(5) . .
F8A P2 F7A 87.4(9) . .
F10B P2 F7A 34.2(10) . .
F9A P2 F7A 171.0(7) . .
F11 P2 F7A 88.4(5) . .
F12 P2 F7A 91.1(5) . .
F8A P2 F10A 171.7(9) . .
F10B P2 F10A 52.5(12) . .
F9A P2 F10A 90.6(7) . .
F11 P2 F10A 87.1(5) . .
F12 P2 F10A 93.4(5) . .
F7A P2 F10A 85.9(7) . .
F8A P2 F9B 137.5(12) . .
F10B P2 F9B 99.0(15) . .
F9A P2 F9B 47.3(8) . .
F11 P2 F9B 103.6(9) . .
F12 P2 F9B 77.1(9) . .
F7A P2 F9B 132.9(11) . .
F10A P2 F9B 50.3(9) . .
F8A P2 F7B 30.5(11) . .
F10B P2 F7B 91.3(15) . .
F9A P2 F7B 125.5(13) . .
F11 P2 F7B 95.0(9) . .
F12 P2 F7B 84.2(9) . .
F7A P2 F7B 58.1(11) . .
F10A P2 F7B 143.8(12) . .
F9B P2 F7B 158.0(14) . .
F8A P2 F8B 49.8(10) . .
F10B P2 F8B 166.2(14) . .
F9A P2 F8B 48.3(10) . .
F11 P2 F8B 96.5(9) . .
F12 P2 F8B 83.4(9) . .
F7A P2 F8B 136.4(12) . .
F10A P2 F8B 137.5(11) . .
F9B P2 F8B 88.0(14) . .
F7B P2 F8B 78.3(14) . .
Cl2 C1S Cl1 103.8(13) . .
Cl4 C2S Cl3 103.3(11) . .
Cl6 C3S Cl5 107.5(12) . .
Cl8 C4S Cl7 107.3(18) . .
Cl10 C5S Cl9 103.3(14) . .
Cl12 C6S Cl11 104(2) . .
Cl16 C8S Cl15 103.8(16) . .
C9S Cl17 C9S 38(2) . 2_655
C9S C9S Cl17 86(3) 2_655 .
C9S C9S Cl17 55(3) 2_655 2_655
Cl17 C9S Cl17 97(2) . 2_655

loop_
_geom_bond_atom_site_label_1
_geom_bond_atom_site_label_2
_geom_bond_distance
_geom_bond_site_symmetry_2
Mo1 O1 2.070(5) .
Mo1 N3 2.093(6) .
Mo1 N1 2.131(6) .
Mo1 N5 2.134(6) .
Mo1 Mo2 2.1469(10) .
Mo2 O2 2.063(5) .
Mo2 N4 2.100(6) .
Mo2 N2 2.139(6) .
Mo2 N6 2.163(6) .
Mo3 O3 2.057(5) .
Mo3 N9 2.093(6) .
Mo3 N11 2.127(6) .
Mo3 N7 2.141(7) .
Mo3 Mo4 2.1511(10) .
Mo4 O4 2.074(5) .
Mo4 N12 2.121(6) .
Mo4 N10 2.136(6) .
Mo4 N8 2.137(6) .
Zn1 O1 1.938(5) .
Zn1 O3 1.939(6) .
Zn1 O4 1.944(5) .
Zn1 O2 1.956(6) .
N1 C10 1.330(10) .
N1 C11 1.425(10) .
N2 C10 1.325(10) .
N2 C21 1.449(10) .
N3 C30 1.312(10) .
N3 C31 1.435(10) .
N4 C30 1.349(10) .
N4 C41 1.427(10) .
N5 C50 1.327(10) .
N5 C51 1.450(10) .
N6 C50 1.338(10) .
N6 C61 1.428(10) .
N7 C70 1.308(10) .
N7 C71 1.442(10) .
N8 C70 1.328(10) .
N8 C81 1.411(10) .
N9 C90 1.318(10) .
N9 C91 1.426(10) .
N10 C90 1.321(10) .
N10 C101 1.437(10) .
N11 C110 1.330(10) .
N11 C111 1.440(10) .
N12 C110 1.313(10) .
N12 C121 1.450(10) .
O5 C14 1.393(10) .
O5 C17 1.432(11) .
O2 C2 1.441(11) .
O6 C24 1.380(10) .
O6 C27 1.420(11) .
O3 C3 1.434(10) .
O7 C34 1.372(10) .
O7 C37 1.438(11) .
O4 C4A 1.430(11) .
O8 C44 1.377(12) .
O8 C47 1.389(14) .
O9 C54 1.373(10) .
O9 C57 1.426(10) .
O10 C64 1.357(10) .
O10 C67 1.414(10) .
O11 C74 1.365(10) .
O11 C77 1.429(12) .
O12 C84 1.364(11) .
O12 C87 1.415(13) .
O13 C94 1.378(11) .
O13 C97 1.410(14) .
O14 C104 1.366(11) .
O14 C107 1.415(12) .
O15 C117 1.09(2) .
O15 C114 1.462(17) .
O16 C127 1.19(4) .
O16 C128 1.23(3) .
O16 C124 1.370(13) .
C11 C12 1.371(11) .
C11 C16 1.390(11) .
C12 C13 1.400(12) .
C13 C14 1.362(12) .
C14 C15 1.390(12) .
C15 C16 1.368(11) .
C21 C22 1.381(11) .
C21 C26 1.389(11) .
C22 C23 1.379(11) .
C23 C24 1.376(12) .
C24 C25 1.384(12) .
C25 C26 1.375(11) .
C31 C32 1.374(11) .
C31 C36 1.380(11) .
C32 C33 1.393(12) .
C33 C34 1.377(12) .
C34 C35 1.371(12) .
C35 C36 1.395(11) .
C41 C42 1.390(12) .
C41 C46 1.393(12) .
C42 C43 1.380(12) .
C43 C44 1.382(14) .
C44 C45 1.375(14) .
C45 C46 1.378(13) .
C51 C56 1.387(11) .
C51 C52 1.391(11) .
C52 C53 1.379(12) .
C53 C54 1.385(12) .
C54 C55 1.394(11) .
C55 C56 1.379(12) .
C61 C66 1.353(12) .
C61 C62 1.365(13) .
C62 C63 1.398(14) .
C63 C64 1.371(13) .
C64 C65 1.337(12) .
C65 C66 1.391(13) .
C71 C72 1.384(11) .
C71 C76 1.385(11) .
C72 C73 1.377(11) .
C73 C74 1.377(12) .
C74 C75 1.386(13) .
C75 C76 1.388(12) .
C81 C86 1.385(12) .
C81 C82 1.392(12) .
C82 C83 1.373(12) .
C83 C84 1.368(14) .
C84 C85 1.380(14) .
C85 C86 1.401(12) .
C91 C96 1.368(12) .
C91 C92 1.386(12) .
C92 C93 1.372(13) .
C93 C94 1.361(13) .
C94 C95 1.382(14) .
C95 C96 1.408(12) .
C101 C102 1.384(11) .
C101 C106 1.386(11) .
C102 C103 1.393(12) .
C103 C104 1.375(13) .
C104 C105 1.378(13) .
C105 C106 1.383(12) .
C111 C112 1.375(13) .
C111 C116 1.384(13) .
C112 C113 1.383(14) .
C113 C114 1.337(17) .
C114 C115 1.386(17) .
C115 C116 1.396(14) .
C121 C126 1.361(12) .
C121 C122 1.379(13) .
C122 C123 1.387(13) .
C123 C124 1.373(15) .
C124 C125 1.356(16) .
C125 C126 1.374(14) .
P1 F1 1.542(7) .
P1 F6 1.579(6) .
P1 F2 1.580(7) .
P1 F5 1.583(6) .
P1 F4 1.591(6) .
P1 F3 1.593(8) .
P2 F8A 1.422(14) .
P2 F10B 1.47(3) .
P2 F9A 1.502(10) .
P2 F11 1.573(8) .
P2 F12 1.592(7) .
P2 F7A 1.617(12) .
P2 F10A 1.643(10) .
P2 F9B 1.67(3) .
P2 F7B 1.67(3) .
P2 F8B 1.73(3) .
Cl1 C1S 1.893(19) .
C1S Cl2 1.683(18) .
Cl3 C2S 1.905(18) .
C2S Cl4 1.691(17) .
Cl5 C3S 1.875(19) .
C3S Cl6 1.631(17) .
Cl7 C4S 1.88(2) .
C4S Cl8 1.64(2) .
Cl9 C5S 1.88(2) .
C5S Cl10 1.64(2) .
Cl11 C6S 1.89(2) .
C6S Cl12 1.66(2) .
Cl15 C8S 1.89(2) .
C8S Cl16 1.66(2) .
Cl17 C9S 1.66(4) .
Cl17 C9S 2.02(4) 2_655
C9S C9S 1.25(7) 2_655
C9S Cl17 2.02(4) 2_655
